data_7712210
loop_
_publ_author_name
'Cairns, Kelsey R.'
'King, Rhys P.'
'Bannister, Robert D.'
'Levason, William'
'Reid, Gillian'

_publ_section_title
;
 Synthesis, spectroscopic and structural properties of Sn(II) and Pb(II)
 triflate complexes with soft phosphine and arsine coordination.
;
_journal_issue 8
_journal_name_full 'Dalton transactions (Cambridge, England : 2003)'
_journal_page_first 2293
_journal_page_last 2308
_journal_paper_doi 10.1039/d2dt03687h
_journal_volume 52
_journal_year 2023
_chemical_formula_moiety 'C12 H16 As2 F6 O6 Pb S2'
_chemical_formula_sum 'C12 H16 As2 F6 O6 Pb S2'
_chemical_formula_weight 791.40
_space_group_crystal_system monoclinic
_space_group_IT_number 14
_space_group_name_Hall '-P 2ybc'
_space_group_name_H-M_alt 'P 1 21/c 1'
_atom_sites_solution_hydrogens geom
_atom_sites_solution_primary dual
_audit_creation_date 2022-10-05
_audit_creation_method
;
Olex2 1.5-alpha
(compiled 2022.04.07 svn.rca3783a0 for OlexSys, GUI svn.r6498)
;
_audit_update_record
;
2022-10-28 deposited with the CCDC.	2023-01-23 downloaded from the CCDC.
;
_cell_angle_alpha 90
_cell_angle_beta 95.1510(10)
_cell_angle_gamma 90
_cell_formula_units_Z 4
_cell_length_a 10.58200(10)
_cell_length_b 21.4899(2)
_cell_length_c 9.72860(10)
_cell_measurement_reflns_used 15788
_cell_measurement_temperature 100(2)
_cell_measurement_theta_max 70.1580
_cell_measurement_theta_min 4.6460
_cell_volume 2203.41(4)
_computing_cell_refinement 'CrysAlisPro 1.171.42.70a (Rigaku OD, 2022)'
_computing_data_collection 'CrysAlisPro 1.171.42.70a (Rigaku OD, 2022)'
_computing_data_reduction 'CrysAlisPro 1.171.42.70a (Rigaku OD, 2022)'
_computing_molecular_graphics 'Olex2 1.5-alpha (Dolomanov et al., 2009)'
_computing_publication_material 'Olex2 1.5-alpha (Dolomanov et al., 2009)'
_computing_structure_refinement 'SHELXL 2018/3 (Sheldrick, 2015)'
_computing_structure_solution 'SHELXT 2018/2 (Sheldrick, 2018)'
_diffrn_ambient_environment N~2~
_diffrn_ambient_temperature 100(2)
_diffrn_detector 'hybrid pixel array detector'
_diffrn_detector_area_resol_mean 10
_diffrn_detector_dtime 0.000
_diffrn_detector_type 'Rigaku, HyPix 6000HE'
_diffrn_measured_fraction_theta_full 0.995
_diffrn_measured_fraction_theta_max 0.995
_diffrn_measurement_details
;
List of Runs (angles in degrees, time in seconds):

  # Type    Start    End  Width  t~exp~   \w     \q     \k     \f   Frames
#--------------------------------------------------------------------------
  1  \w    -89.00  77.00   0.50    0.50    --    0.00   0.00-180.00  332
  2  \w   -112.00 -75.00   0.50    0.50    --  -90.00  57.00  99.53   74
  3  \w    -64.00 -30.00   0.50    0.50    --  -90.00  30.00-150.00   68
  4  \w    -63.00  -2.00   0.50    0.50    --  -90.00  49.00  30.00  122
  5  \w   -177.00-128.00   0.50    0.50    --  -90.00  48.00 -74.50   98
  6  \w   -179.00 -70.00   0.50    0.50    --  -90.00  30.00-150.00  218
  7  \w    -69.00  -1.00   0.50    0.50    --  -90.00  55.00-154.04  136
  8  \w   -157.00-131.00   0.50    0.50    --  -90.00  39.00-180.00   52
  9  \w   -152.00 -99.00   0.50    0.50    --  -90.00  49.00  30.00  106
 10  \w   -179.00 -92.00   0.50    0.50    --  -90.00  57.00  32.56  174
 11  \w   -177.00-152.00   0.50    0.50    --  -90.00  58.00 -37.06   50
 12  \w   -115.00 -64.00   0.50    0.50    --  -90.00  58.00 -37.06  102
 13  \w    -40.00  -5.00   0.50    0.50    --  -90.00  58.00 -37.06   70
 14  \w   -120.00 -94.00   0.50    0.50    --  -90.00  55.00-154.04   52
 15  \w   -122.00 -30.00   0.50    0.50    --  -90.00  48.00 -74.50  184
 16  \w   -179.00-124.00   0.50    0.50    --  -90.00  20.00 -60.00  110
 17  \w    -78.00 -52.00   0.50    0.50    --  -90.00  20.00 -60.00   52
 18  \w    -47.00 -22.00   0.50    0.50    --  -90.00  57.00  99.53   50
 19  \w    -49.00 -23.00   0.50    0.50    --  -90.00  39.00-180.00   52
 20  \w   -105.00 -79.00   0.50    0.50    --  -90.00  39.00  30.00   52
 21  \w    -62.00 -36.00   0.50    0.50    --  -90.00  39.00  30.00   52
 22  \w   -178.00-140.00   0.50    0.50    --  -90.00  57.00  99.53   76
 23  \w   -178.00-153.00   0.50    0.50    --  -90.00  30.00 -30.00   50
 24  \w   -148.00-122.00   0.50    0.50    --  -90.00  39.00 -30.00   52
 25  \w   -137.00 -66.00   0.50    0.50    --  -90.00  49.00-120.00  142
;
_diffrn_measurement_device 'four-circle diffractometer'
_diffrn_measurement_device_details 'Rigaku, UG2 \k goniometer'
_diffrn_measurement_device_type
'Rigaku 007HF diffractometer with HF Varimax confocal mirrors, an UG2 goniometer and HyPix 6000HE detector'
_diffrn_measurement_method 'profile data from \w-scans'
_diffrn_measurement_specimen_support 'MiTeGen loops'
_diffrn_orient_matrix_type 'CrysAlisPro convention (1999,Acta A55,543-557)'
_diffrn_orient_matrix_UB_11 0.1051566000
_diffrn_orient_matrix_UB_12 -0.0477449000
_diffrn_orient_matrix_UB_13 0.0415148000
_diffrn_orient_matrix_UB_21 -0.0981382000
_diffrn_orient_matrix_UB_22 -0.0425248000
_diffrn_orient_matrix_UB_23 0.0608447000
_diffrn_orient_matrix_UB_31 -0.0261776000
_diffrn_orient_matrix_UB_32 -0.0323837000
_diffrn_orient_matrix_UB_33 -0.1409141000
_diffrn_radiation_collimation 'HF Varimax focusing mirrors'
_diffrn_radiation_monochromator mirror
_diffrn_radiation_probe x-ray
_diffrn_radiation_type 'Cu K\a'
_diffrn_radiation_wavelength 1.54184
_diffrn_reflns_av_R_equivalents 0.0280
_diffrn_reflns_av_unetI/netI 0.0172
_diffrn_reflns_Laue_measured_fraction_full 0.995
_diffrn_reflns_Laue_measured_fraction_max 0.995
_diffrn_reflns_limit_h_max 12
_diffrn_reflns_limit_h_min -12
_diffrn_reflns_limit_k_max 25
_diffrn_reflns_limit_k_min -25
_diffrn_reflns_limit_l_max 11
_diffrn_reflns_limit_l_min -11
_diffrn_reflns_number 21504
_diffrn_reflns_point_group_measured_fraction_full 0.995
_diffrn_reflns_point_group_measured_fraction_max 0.995
_diffrn_reflns_theta_full 67.556
_diffrn_reflns_theta_max 67.556
_diffrn_reflns_theta_min 4.673
_diffrn_source 'Rotating anode'
_diffrn_source_current 30.0
_diffrn_source_power 1.2
_diffrn_source_target Cu
_diffrn_source_type 'Rigaku 007 HF'
_diffrn_source_voltage 40.0
_exptl_absorpt_coefficient_mu 20.735
_exptl_absorpt_correction_T_max 1.00000
_exptl_absorpt_correction_T_min 0.43210
_exptl_absorpt_correction_type multi-scan
_exptl_absorpt_process_details
;
CrysAlisPro 1.171.42.70a (Rigaku Oxford Diffraction, 2022)
Empirical absorption correction using spherical harmonics,
implemented in SCALE3 ABSPACK scaling algorithm.
;
_exptl_crystal_colour 'light yellow'
_exptl_crystal_density_diffrn 2.386
_exptl_crystal_description needle
_exptl_crystal_F_000 1480
_exptl_crystal_size_max 0.3
_exptl_crystal_size_mid 0.06
_exptl_crystal_size_min 0.05
_refine_diff_density_max 2.556
_refine_diff_density_min -2.416
_refine_diff_density_rms 0.125
_refine_ls_extinction_method none
_refine_ls_goodness_of_fit_ref 1.053
_refine_ls_hydrogen_treatment constr
_refine_ls_matrix_type full
_refine_ls_number_parameters 266
_refine_ls_number_reflns 3966
_refine_ls_number_restraints 218
_refine_ls_restrained_S_all 1.048
_refine_ls_R_factor_all 0.0294
_refine_ls_R_factor_gt 0.0289
_refine_ls_shift/su_max 0.001
_refine_ls_shift/su_mean 0.000
_refine_ls_structure_factor_coef Fsqd
_refine_ls_weighting_details 'w=1/[\s^2^(Fo^2^)+(0.0247P)^2^+14.7498P] where P=(Fo^2^+2Fc^2^)/3'
_refine_ls_weighting_scheme calc
_refine_ls_wR_factor_gt 0.0675
_refine_ls_wR_factor_ref 0.0678
_reflns_Friedel_coverage 0.000
_reflns_number_gt 3912
_reflns_number_total 3966
_reflns_threshold_expression 'I > 2\s(I)'
_cod_data_source_file d2dt03687h3.cif
_cod_data_source_block '[Pb(OTf)2(o-C6H4(AsMe2)2)]'
_cod_depositor_comments 'Adding full bibliography for 7712208--7712219.cif.'
_cod_database_code 7712210
_shelx_shelxl_version_number 2018/3
_chemical_oxdiff_formula PbAs2S2O6F6C12H16
_chemical_oxdiff_usercomment 'Pb + diars?'
_shelx_space_group_comment
;
The symmetry employed for this shelxl refinement is uniquely defined
by the following loop, which should always be used as a source of
symmetry information in preference to the above space-group names.
They are only intended as comments.
;
_shelx_estimated_absorpt_t_max 0.424
_shelx_estimated_absorpt_t_min 0.063
_olex2_refinement_description
;
1. Fixed Uiso
 At 1.2 times of:
  All C(H) groups
 At 1.5 times of:
  All C(H,H,H) groups
2. Rigid body (RIGU) restrains
 S2
 with sigma for 1-2 distances of 0.004 and sigma for 1-3 distances of 0.004
 Pb1, As1, As2, S1, S2, F6, F4, F1, F2, F3, F5, O1, O2, O3, O4, O5, O6, C00R,
 C1, H1A, H1B, H1C, C2, H2A, H2B, H2C, C3, C4, H4, C5, H5, C6, H6, C7, H7, C8,
 C9, H9A, H9B, H9C, C10, H10A, H10B, H10C, C11
 with sigma for 1-2 distances of 0.004 and sigma for 1-3 distances of 0.004
 F1, F2, F3, C11
 with sigma for 1-2 distances of 0.001 and sigma for 1-3 distances of 0.001
3.a Aromatic/amide H refined with riding coordinates:
 C4(H4), C5(H5), C6(H6), C7(H7)
3.b Idealised Me refined as rotating group:
 C1(H1A,H1B,H1C), C2(H2A,H2B,H2C), C9(H9A,H9B,H9C), C10(H10A,H10B,H10C)
;
_olex2_submission_special_instructions 'No special instructions were received'
_oxdiff_exptl_absorpt_empirical_details
;
Empirical correction (ABSPACK) includes:
- Absorption correction using spherical harmonics
- Frame scaling
;
_oxdiff_exptl_absorpt_empirical_full_max 1.992
_oxdiff_exptl_absorpt_empirical_full_min 0.684

loop_
_space_group_symop_operation_xyz
'x, y, z'
'-x, y+1/2, -z+1/2'
'-x, -y, -z'
'x, -y-1/2, z-1/2'

loop_
_atom_site_label
_atom_site_type_symbol
_atom_site_fract_x
_atom_site_fract_y
_atom_site_fract_z
_atom_site_U_iso_or_equiv
_atom_site_adp_type
_atom_site_occupancy
_atom_site_site_symmetry_order
_atom_site_calc_flag
_atom_site_refinement_flags_posn
_atom_site_refinement_flags_adp
_atom_site_refinement_flags_occupancy
_atom_site_disorder_assembly
_atom_site_disorder_group
Pb1 Pb 0.44085(2) 0.53120(2) 0.74408(2) 0.02697(8) Uani 1 1 d . . . . .
As1 As 0.36291(6) 0.64639(3) 0.61395(6) 0.02858(14) Uani 1 1 d . . . . .
As2 As 0.21168(5) 0.56844(2) 0.85931(5) 0.02252(12) Uani 1 1 d . . . . .
S1 S 0.28456(13) 0.45759(6) 0.46558(13) 0.0296(3) Uani 1 1 d . . . . .
S2 S 0.57899(12) 0.60825(6) 1.02985(13) 0.0284(3) Uani 1 1 d . . . . .
F6 F 0.2000(4) 0.34481(18) 0.4170(4) 0.0575(10) Uani 1 1 d . . . . .
F4 F 0.2026(4) 0.3729(2) 0.6281(4) 0.0584(11) Uani 1 1 d . . . . .
F1 F 0.8206(3) 0.6325(2) 1.0790(4) 0.0578(10) Uani 1 1 d . . . . .
F2 F 0.7496(4) 0.6435(2) 0.8710(4) 0.0619(10) Uani 1 1 d . . . . .
F3 F 0.7076(4) 0.71128(18) 1.0178(7) 0.0853(15) Uani 1 1 d . . . . .
F5 F 0.0602(3) 0.4090(2) 0.4801(4) 0.0547(10) Uani 1 1 d . . . . .
O1 O 0.2562(4) 0.50276(19) 0.5706(4) 0.0371(9) Uani 1 1 d . . . . .
O2 O 0.4113(4) 0.4327(2) 0.4897(4) 0.0396(9) Uani 1 1 d . . . . .
O3 O 0.2474(5) 0.4752(2) 0.3262(4) 0.0473(11) Uani 1 1 d . . . . .
O4 O 0.4886(4) 0.6276(2) 0.9211(5) 0.0510(12) Uani 1 1 d . . . . .
O5 O 0.6208(5) 0.5441(2) 1.0146(6) 0.0565(12) Uani 1 1 d . . . . .
O6 O 0.5517(4) 0.6232(3) 1.1661(4) 0.0554(13) Uani 1 1 d . . . . .
C00R C 0.1804(6) 0.3923(3) 0.4994(6) 0.0371(12) Uani 1 1 d . . . . .
C1 C 0.3132(7) 0.6448(3) 0.4171(6) 0.0490(16) Uani 1 1 d . . . . .
H1A H 0.387577 0.635758 0.367221 0.074 Uiso 1 1 calc R U . . .
H1B H 0.278060 0.685363 0.387779 0.074 Uiso 1 1 calc R U . . .
H1C H 0.248926 0.612473 0.396723 0.074 Uiso 1 1 calc R U . . .
C2 C 0.4809(6) 0.7148(3) 0.6326(9) 0.0522(18) Uani 1 1 d . . . . .
H2A H 0.496638 0.726156 0.730229 0.078 Uiso 1 1 calc R U . . .
H2B H 0.445240 0.750592 0.580140 0.078 Uiso 1 1 calc R U . . .
H2C H 0.560971 0.702448 0.597013 0.078 Uiso 1 1 calc R U . . .
C3 C 0.2132(5) 0.6811(2) 0.6887(5) 0.0259(10) Uani 1 1 d . . . . .
C4 C 0.1663(5) 0.7389(2) 0.6422(6) 0.0332(12) Uani 1 1 d . . . . .
H4 H 0.207402 0.760752 0.573960 0.040 Uiso 1 1 calc R U . . .
C5 C 0.0612(6) 0.7645(3) 0.6941(6) 0.0361(12) Uani 1 1 d . . . . .
H5 H 0.030627 0.803963 0.662179 0.043 Uiso 1 1 calc R U . . .
C6 C 0.0001(5) 0.7328(3) 0.7926(6) 0.0339(12) Uani 1 1 d . . . . .
H6 H -0.072500 0.750456 0.828349 0.041 Uiso 1 1 calc R U . . .
C7 C 0.0447(5) 0.6753(2) 0.8392(6) 0.0304(11) Uani 1 1 d . . . . .
H7 H 0.001975 0.653432 0.906212 0.036 Uiso 1 1 calc R U . . .
C8 C 0.1519(5) 0.6492(2) 0.7884(5) 0.0244(10) Uani 1 1 d . . . . .
C9 C 0.2156(5) 0.5800(3) 1.0576(5) 0.0305(11) Uani 1 1 d . . . . .
H9A H 0.234544 0.540221 1.104177 0.046 Uiso 1 1 calc R U . . .
H9B H 0.132808 0.595174 1.080918 0.046 Uiso 1 1 calc R U . . .
H9C H 0.281258 0.610433 1.087659 0.046 Uiso 1 1 calc R U . . .
C10 C 0.0628(5) 0.5165(3) 0.8206(6) 0.0320(12) Uani 1 1 d . . . . .
H10A H 0.050813 0.507688 0.721449 0.048 Uiso 1 1 calc R U . . .
H10B H -0.012027 0.538283 0.848945 0.048 Uiso 1 1 calc R U . . .
H10C H 0.074284 0.477364 0.871816 0.048 Uiso 1 1 calc R U . . .
C11 C 0.7205(5) 0.6525(3) 1.0004(6) 0.0337(9) Uani 1 1 d . . . . .

loop_
_atom_site_aniso_label
_atom_site_aniso_U_11
_atom_site_aniso_U_22
_atom_site_aniso_U_33
_atom_site_aniso_U_23
_atom_site_aniso_U_13
_atom_site_aniso_U_12
Pb1 0.02463(12) 0.03084(13) 0.02539(12) 0.00643(8) 0.00200(8) -0.00015(8)
As1 0.0317(3) 0.0272(3) 0.0281(3) 0.0074(2) 0.0092(2) -0.0013(2)
As2 0.0244(3) 0.0220(3) 0.0215(3) 0.0035(2) 0.0040(2) -0.0023(2)
S1 0.0338(7) 0.0316(7) 0.0238(6) -0.0001(5) 0.0048(5) -0.0033(5)
S2 0.0299(6) 0.0280(6) 0.0274(6) 0.0008(5) 0.0030(5) -0.0087(5)
F6 0.072(3) 0.041(2) 0.059(2) -0.0133(18) 0.005(2) -0.0161(19)
F4 0.065(3) 0.070(3) 0.0374(19) 0.0196(18) -0.0084(17) -0.030(2)
F1 0.0307(17) 0.083(3) 0.059(2) 0.020(2) 0.0009(15) -0.0044(17)
F2 0.052(2) 0.089(3) 0.0468(17) 0.0027(18) 0.0147(15) -0.021(2)
F3 0.054(2) 0.0280(16) 0.179(5) -0.019(2) 0.037(3) -0.0103(15)
F5 0.0358(19) 0.065(3) 0.061(2) 0.005(2) -0.0040(17) -0.0132(17)
O1 0.034(2) 0.038(2) 0.039(2) -0.0110(18) 0.0060(17) -0.0013(17)
O2 0.033(2) 0.043(2) 0.045(2) -0.0008(18) 0.0112(17) 0.0001(17)
O3 0.060(3) 0.052(3) 0.030(2) 0.0078(18) -0.0010(19) -0.011(2)
O4 0.037(2) 0.065(3) 0.048(3) 0.021(2) -0.0073(19) -0.015(2)
O5 0.061(3) 0.033(2) 0.077(3) 0.006(2) 0.016(3) -0.006(2)
O6 0.042(3) 0.091(4) 0.033(2) -0.006(2) 0.0080(19) -0.013(2)
C00R 0.040(3) 0.043(3) 0.028(3) 0.001(2) -0.002(2) -0.010(2)
C1 0.062(4) 0.058(4) 0.028(3) 0.012(3) 0.013(3) 0.017(3)
C2 0.039(3) 0.034(3) 0.085(5) 0.015(3) 0.017(3) -0.009(3)
C3 0.030(3) 0.022(2) 0.025(2) 0.0008(19) 0.002(2) -0.0029(19)
C4 0.041(3) 0.024(3) 0.035(3) 0.007(2) 0.004(2) 0.000(2)
C5 0.042(3) 0.023(3) 0.043(3) 0.005(2) 0.002(2) 0.003(2)
C6 0.033(3) 0.031(3) 0.037(3) -0.003(2) 0.003(2) 0.004(2)
C7 0.033(3) 0.030(3) 0.029(3) 0.001(2) 0.006(2) -0.004(2)
C8 0.027(2) 0.024(2) 0.022(2) -0.0009(18) 0.0014(18) -0.0023(19)
C9 0.035(3) 0.033(3) 0.024(3) 0.004(2) 0.006(2) 0.004(2)
C10 0.027(3) 0.028(3) 0.041(3) 0.003(2) 0.005(2) -0.006(2)
C11 0.032(2) 0.0265(18) 0.043(2) 0.0015(18) 0.0025(16) -0.0056(17)

loop_
_atom_type_symbol
_atom_type_description
_atom_type_scat_dispersion_real
_atom_type_scat_dispersion_imag
_atom_type_scat_source
C C 0.0181 0.0091 'International Tables Vol C Tables 4.2.6.8 and 6.1.1.4'
H H 0.0000 0.0000 'International Tables Vol C Tables 4.2.6.8 and 6.1.1.4'
O O 0.0492 0.0322 'International Tables Vol C Tables 4.2.6.8 and 6.1.1.4'
F F 0.0727 0.0534 'International Tables Vol C Tables 4.2.6.8 and 6.1.1.4'
S S 0.3331 0.5567 'International Tables Vol C Tables 4.2.6.8 and 6.1.1.4'
As As -0.9300 1.0051 'International Tables Vol C Tables 4.2.6.8 and 6.1.1.4'
Pb Pb -4.0753 8.5060 'International Tables Vol C Tables 4.2.6.8 and 6.1.1.4'

loop_
_geom_angle_atom_site_label_1
_geom_angle_atom_site_label_2
_geom_angle_atom_site_label_3
_geom_angle
_geom_angle_site_symmetry_1
_geom_angle_site_symmetry_3
_geom_angle_publ_flag
As1 Pb1 As2 73.298(16) . . ?
As1 Pb1 O2 65.66(8) . 3_666 ?
As1 Pb1 O5 138.07(10) . 3_667 ?
As2 Pb1 O2 138.15(8) . 3_666 ?
As2 Pb1 O5 65.84(10) . 3_667 ?
O1 Pb1 As1 74.97(10) . . ?
O1 Pb1 As2 72.57(9) . . ?
O1 Pb1 O2 88.90(12) . 3_666 ?
O1 Pb1 O4 133.97(13) . . ?
O1 Pb1 O5 100.56(14) . 3_667 ?
O4 Pb1 As1 69.56(9) . . ?
O4 Pb1 As2 69.85(10) . . ?
O4 Pb1 O2 101.85(12) . 3_666 ?
O4 Pb1 O5 87.48(13) . 3_667 ?
O5 Pb1 O2 155.96(13) 3_667 3_666 ?
C1 As1 Pb1 117.5(2) . . ?
C1 As1 C3 102.6(3) . . ?
C2 As1 Pb1 117.3(2) . . ?
C2 As1 C1 102.8(3) . . ?
C2 As1 C3 102.4(3) . . ?
C3 As1 Pb1 112.11(15) . . ?
C8 As2 Pb1 111.58(15) . . ?
C9 As2 Pb1 118.66(17) . . ?
C9 As2 C8 102.4(2) . . ?
C10 As2 Pb1 117.58(17) . . ?
C10 As2 C8 102.2(2) . . ?
C10 As2 C9 102.2(2) . . ?
O1 S1 C00R 102.6(3) . . ?
O2 S1 O1 112.3(2) . . ?
O2 S1 C00R 104.6(3) . . ?
O3 S1 O1 115.6(3) . . ?
O3 S1 O2 115.2(3) . . ?
O3 S1 C00R 104.8(3) . . ?
O4 S2 O5 113.0(3) . . ?
O4 S2 C11 103.8(3) . . ?
O5 S2 C11 102.5(3) . . ?
O6 S2 O4 116.7(3) . . ?
O6 S2 O5 113.4(3) . . ?
O6 S2 C11 105.5(3) . . ?
S1 O1 Pb1 115.5(2) . . ?
S2 O4 Pb1 108.9(3) . . ?
F6 C00R S1 110.6(4) . . ?
F4 C00R S1 110.7(4) . . ?
F4 C00R F6 107.9(5) . . ?
F5 C00R S1 110.8(4) . . ?
F5 C00R F6 108.9(5) . . ?
F5 C00R F4 107.9(5) . . ?
As1 C1 H1A 109.5 . . ?
As1 C1 H1B 109.5 . . ?
As1 C1 H1C 109.5 . . ?
H1A C1 H1B 109.5 . . ?
H1A C1 H1C 109.5 . . ?
H1B C1 H1C 109.5 . . ?
As1 C2 H2A 109.5 . . ?
As1 C2 H2B 109.5 . . ?
As1 C2 H2C 109.5 . . ?
H2A C2 H2B 109.5 . . ?
H2A C2 H2C 109.5 . . ?
H2B C2 H2C 109.5 . . ?
C4 C3 As1 119.7(4) . . ?
C8 C3 As1 121.0(4) . . ?
C8 C3 C4 119.2(5) . . ?
C3 C4 H4 119.6 . . ?
C5 C4 C3 120.8(5) . . ?
C5 C4 H4 119.6 . . ?
C4 C5 H5 120.0 . . ?
C4 C5 C6 120.1(5) . . ?
C6 C5 H5 120.0 . . ?
C5 C6 H6 120.0 . . ?
C5 C6 C7 120.0(5) . . ?
C7 C6 H6 120.0 . . ?
C6 C7 H7 119.8 . . ?
C6 C7 C8 120.5(5) . . ?
C8 C7 H7 119.8 . . ?
C3 C8 As2 121.8(4) . . ?
C3 C8 C7 119.5(5) . . ?
C7 C8 As2 118.7(4) . . ?
As2 C9 H9A 109.5 . . ?
As2 C9 H9B 109.5 . . ?
As2 C9 H9C 109.5 . . ?
H9A C9 H9B 109.5 . . ?
H9A C9 H9C 109.5 . . ?
H9B C9 H9C 109.5 . . ?
As2 C10 H10A 109.5 . . ?
As2 C10 H10B 109.5 . . ?
As2 C10 H10C 109.5 . . ?
H10A C10 H10B 109.5 . . ?
H10A C10 H10C 109.5 . . ?
H10B C10 H10C 109.5 . . ?
F1 C11 S2 111.5(4) . . ?
F1 C11 F2 104.9(5) . . ?
F2 C11 S2 109.5(4) . . ?
F3 C11 S2 113.3(4) . . ?
F3 C11 F1 109.5(5) . . ?
F3 C11 F2 107.7(5) . . ?

loop_
_geom_bond_atom_site_label_1
_geom_bond_atom_site_label_2
_geom_bond_distance
_geom_bond_site_symmetry_2
_geom_bond_publ_flag
Pb1 As1 2.8675(6) . ?
Pb1 As2 2.8752(6) . ?
Pb1 O1 2.539(4) . ?
Pb1 O2 2.976(4) 3_666 ?
Pb1 O4 2.712(5) . ?
Pb1 O5 2.972(5) 3_667 ?
As1 C1 1.941(6) . ?
As1 C2 1.927(6) . ?
As1 C3 1.950(5) . ?
As2 C8 1.951(5) . ?
As2 C9 1.941(5) . ?
As2 C10 1.940(5) . ?
S1 O1 1.460(4) . ?
S1 O2 1.444(4) . ?
S1 O3 1.429(4) . ?
S1 C00R 1.832(6) . ?
S2 O4 1.423(4) . ?
S2 O5 1.459(5) . ?
S2 O6 1.419(5) . ?
S2 C11 1.819(6) . ?
F6 C00R 1.326(7) . ?
F4 C00R 1.320(7) . ?
F1 C11 1.321(7) . ?
F2 C11 1.337(7) . ?
F3 C11 1.282(7) . ?
F5 C00R 1.319(7) . ?
C1 H1A 0.9800 . ?
C1 H1B 0.9800 . ?
C1 H1C 0.9800 . ?
C2 H2A 0.9800 . ?
C2 H2B 0.9800 . ?
C2 H2C 0.9800 . ?
C3 C4 1.398(7) . ?
C3 C8 1.395(7) . ?
C4 H4 0.9500 . ?
C4 C5 1.377(8) . ?
C5 H5 0.9500 . ?
C5 C6 1.383(8) . ?
C6 H6 0.9500 . ?
C6 C7 1.385(8) . ?
C7 H7 0.9500 . ?
C7 C8 1.395(7) . ?
C9 H9A 0.9800 . ?
C9 H9B 0.9800 . ?
C9 H9C 0.9800 . ?
C10 H10A 0.9800 . ?
C10 H10B 0.9800 . ?
C10 H10C 0.9800 . ?

loop_
_geom_torsion_atom_site_label_1
_geom_torsion_atom_site_label_2
_geom_torsion_atom_site_label_3
_geom_torsion_atom_site_label_4
_geom_torsion
_geom_torsion_site_symmetry_1
_geom_torsion_site_symmetry_2
_geom_torsion_site_symmetry_3
_geom_torsion_site_symmetry_4
_geom_torsion_publ_flag
As1 C3 C4 C5 -179.6(4) . . . . ?
As1 C3 C8 As2 0.1(6) . . . . ?
As1 C3 C8 C7 -179.7(4) . . . . ?
O1 S1 C00R F6 -176.2(4) . . . . ?
O1 S1 C00R F4 -56.7(5) . . . . ?
O1 S1 C00R F5 63.0(4) . . . . ?
O2 S1 O1 Pb1 6.0(3) . . . . ?
O2 S1 C00R F6 -58.8(5) . . . . ?
O2 S1 C00R F4 60.7(5) . . . . ?
O2 S1 C00R F5 -179.7(4) . . . . ?
O3 S1 O1 Pb1 -128.9(3) . . . . ?
O3 S1 C00R F6 62.7(5) . . . . ?
O3 S1 C00R F4 -177.8(5) . . . . ?
O3 S1 C00R F5 -58.1(5) . . . . ?
O4 S2 C11 F1 -169.4(4) . . . . ?
O4 S2 C11 F2 -53.7(5) . . . . ?
O4 S2 C11 F3 66.5(6) . . . . ?
O5 S2 O4 Pb1 0.9(3) . . . . ?
O5 S2 C11 F1 -51.7(5) . . . . ?
O5 S2 C11 F2 64.0(5) . . . . ?
O5 S2 C11 F3 -175.8(5) . . . . ?
O6 S2 O4 Pb1 -133.2(3) . . . . ?
O6 S2 C11 F1 67.3(5) . . . . ?
O6 S2 C11 F2 -177.0(4) . . . . ?
O6 S2 C11 F3 -56.8(6) . . . . ?
C00R S1 O1 Pb1 117.8(3) . . . . ?
C3 C4 C5 C6 -0.5(9) . . . . ?
C4 C3 C8 As2 -179.8(4) . . . . ?
C4 C3 C8 C7 0.4(8) . . . . ?
C4 C5 C6 C7 0.1(9) . . . . ?
C5 C6 C7 C8 0.6(8) . . . . ?
C6 C7 C8 As2 179.3(4) . . . . ?
C6 C7 C8 C3 -0.8(8) . . . . ?
C8 C3 C4 C5 0.3(8) . . . . ?
C11 S2 O4 Pb1 111.2(2) . . . . ?
